data_2102468
loop_
_publ_author_name
'Marsh, Richard E.'

_publ_section_title
;
 Space group <i>Cc</i>: an update
;
_journal_issue 2
_journal_name_full 'Acta Crystallographica Section B'
_journal_page_first 252
_journal_page_last 253
_journal_paper_doi 10.1107/S0108768104003878
_journal_volume 60
_journal_year 2004
_chemical_formula_moiety 'C41 H37 N4 O10 F18 Gd'
_chemical_formula_sum 'C41 H37 F18 Gd N4 O10'
_space_group_crystal_system monoclinic
_space_group_IT_number 15
_symmetry_space_group_name_H-M 'C 1 2/c 1'
_audit_creation_method CRYM
_cell_angle_alpha 90
_cell_angle_beta 112.25
_cell_angle_gamma 90
_cell_formula_units_Z 4
_cell_length_a 22.0790
_cell_length_b 11.5620
_cell_length_c 21.3020
_cell_volume 5033.014
_cod_data_source_file bk0142.cif
_cod_data_source_block ZIZNUR
_cod_depositor_comments
;
 Adding the _cell_formula_units_Z data item.

 Antanas Vaitkus,
 2017-08-05

  Added moiety chemical formula from Marsh (2004) paper.
  The summary chemical formula is calculated from moiety formula using
  AdHocParser
  (svn://www.crystallography.net/cod-tools/trunk/Formulae/AdHocParser.yp,
  revision 1441.)

  Andrius Merkys
  2013-11-11
;
_cod_original_sg_symbol_H-M C2/c
_cod_database_code 2102468

loop_
_atom_site_label
_atom_site_type_symbol
_atom_site_fract_x
_atom_site_fract_y
_atom_site_fract_z
Gd1 Gd 0.50000 0.48350 0.25000
O1 O 0.42830 0.32150 0.21075
O2 O 0.48065 0.40700 0.34410
C1 C 0.41535 0.23900 0.23900
C2 C 0.42850 0.22650 0.30850
C3 C 0.46050 0.31150 0.35450
C4 C 0.37650 0.14200 0.19250
F1 F 0.33290 0.17350 0.14410
F2 F 0.35300 0.07050 0.21875
F3 F 0.41015 0.08400 0.17350
C5 C 0.47400 0.29150 0.43100
F4 F 0.53030 0.27850 0.46355
F5 F 0.45700 0.35700 0.45620
F6 F 0.45020 0.20450 0.44080
O5 O 0.48295 0.64850 0.30825
C11 C 0.48550 0.75400 0.29900
C12 C 0.50000 0.81200 0.25000
C14 C 0.46950 0.82750 0.35100
F13 F 0.50715 0.81400 0.40825
F14 F 0.46650 0.93200 0.34285
F15 F 0.41580 0.80500 0.35050
O7 O 0.60560 0.55450 0.31280
N1 N 0.66275 0.52650 0.35875
N2 N 0.74180 0.52650 0.46190
O8 O 0.77305 0.54000 0.52470
C16 C 0.71170 0.48000 0.34965
C17 C 0.71305 0.45350 0.28185
C18 C 0.67600 0.52300 0.22650
C19 C 0.68100 0.50100 0.16250
C20 C 0.72100 0.41250 0.15710
C21 C 0.75600 0.34450 0.21200
C22 C 0.75450 0.36150 0.27800
C23 C 0.77050 0.47000 0.41650
C24 C 0.79550 0.35300 0.45200
C25 C 0.82750 0.54300 0.41600
C26 C 0.67300 0.55900 0.43000
C27 C 0.62950 0.48600 0.45400
C28 C 0.66250 0.68550 0.43450
